data_4102520
loop_
_publ_author_name
'Moushumi Sarma'
'Apurba Kalita'
'Pankaj Kumar'
'Amardeep Singh'
'Biplab Mondal'

_publ_section_title
;
 Reduction of Copper(II) Complexes of Tripodal Ligands by Nitric Oxide and
 Trinitrosation of the Ligands
;
_journal_name_full 'Journal of the American Chemical Society'
_journal_page_first 7846
_journal_page_last 7847
_journal_paper_doi 10.1021/ja102279c
_journal_volume 132
_journal_year 2010
_chemical_formula_sum 'C15 H34 Cl N7 O7'
_chemical_formula_weight 459.94
_chemical_name_systematic
;
 ?
;
_space_group_IT_number 33
_symmetry_cell_setting orthorhombic
_symmetry_space_group_name_Hall 'P 2c -2n'
_symmetry_space_group_name_H-M 'P n a 21'
_atom_sites_solution_hydrogens geom
_atom_sites_solution_primary direct
_atom_sites_solution_secondary difmap
_audit_creation_method SHELXL-97
_cell_angle_alpha 90.00
_cell_angle_beta 90.00
_cell_angle_gamma 90.00
_cell_formula_units_Z 4
_cell_length_a 11.6744(3)
_cell_length_b 18.4324(4)
_cell_length_c 10.8887(2)
_cell_measurement_reflns_used 9410
_cell_measurement_temperature 296(2)
_cell_volume 2343.11(9)
_computing_cell_refinement 'Bruker SMART'
_computing_data_collection 'Bruker SMART'
_computing_data_reduction 'Bruker SAINT'
_computing_molecular_graphics 'Bruker SHELXTL'
_computing_publication_material 'Bruker SHELXTL'
_computing_structure_refinement 'SHELXL-97 (Sheldrick, 1997)'
_computing_structure_solution 'SHELXS-97 (Sheldrick, 1990)'
_diffrn_ambient_temperature 296(2)
_diffrn_measured_fraction_theta_full 0.998
_diffrn_measured_fraction_theta_max 0.998
_diffrn_measurement_device_type 'CCD area detector'
_diffrn_measurement_method 'phi and omega scans'
_diffrn_radiation_monochromator graphite
_diffrn_radiation_source 'fine-focus sealed tube'
_diffrn_radiation_type MoK\a
_diffrn_radiation_wavelength 0.71073
_diffrn_reflns_av_R_equivalents 0.0272
_diffrn_reflns_av_sigmaI/netI 0.0195
_diffrn_reflns_limit_h_max 15
_diffrn_reflns_limit_h_min -15
_diffrn_reflns_limit_k_max 24
_diffrn_reflns_limit_k_min -21
_diffrn_reflns_limit_l_max 14
_diffrn_reflns_limit_l_min -14
_diffrn_reflns_number 29435
_diffrn_reflns_theta_full 28.34
_diffrn_reflns_theta_max 28.34
_diffrn_reflns_theta_min 2.06
_exptl_absorpt_coefficient_mu 0.211
_exptl_absorpt_correction_type none
_exptl_crystal_colour colorless
_exptl_crystal_density_diffrn 1.304
_exptl_crystal_density_method 'not measured'
_exptl_crystal_description Block
_exptl_crystal_F_000 984
_exptl_crystal_size_max 0.35
_exptl_crystal_size_mid 0.24
_exptl_crystal_size_min 0.19
_refine_diff_density_max 0.311
_refine_diff_density_min -0.284
_refine_diff_density_rms 0.043
_refine_ls_abs_structure_details 'Flack H D (1983), Acta Cryst. A39, 876-881'
_refine_ls_abs_structure_Flack 0.15(9)
_refine_ls_extinction_method none
_refine_ls_goodness_of_fit_ref 1.042
_refine_ls_hydrogen_treatment mixed
_refine_ls_matrix_type full
_refine_ls_number_parameters 281
_refine_ls_number_reflns 5788
_refine_ls_number_restraints 1
_refine_ls_restrained_S_all 1.042
_refine_ls_R_factor_all 0.0692
_refine_ls_R_factor_gt 0.0537
_refine_ls_shift/su_max 0.008
_refine_ls_shift/su_mean 0.001
_refine_ls_structure_factor_coef Fsqd
_refine_ls_weighting_details 'calc w=1/[\s^2^(Fo^2^)+(0.0975P)^2^+0.3459P] where P=(Fo^2^+2Fc^2^)/3'
_refine_ls_weighting_scheme calc
_refine_ls_wR_factor_gt 0.1545
_refine_ls_wR_factor_ref 0.1687
_reflns_number_gt 4410
_reflns_number_total 5788
_reflns_threshold_expression >2sigma(I)
_cod_data_source_file ja102279c_si_003.cif
_cod_data_source_block cuno
_cod_database_code 4102520

loop_
_symmetry_equiv_pos_as_xyz
'x, y, z'
'-x, -y, z+1/2'
'x+1/2, -y+1/2, z'
'-x+1/2, y+1/2, z+1/2'

loop_
_atom_site_label
_atom_site_type_symbol
_atom_site_fract_x
_atom_site_fract_y
_atom_site_fract_z
_atom_site_U_iso_or_equiv
_atom_site_adp_type
_atom_site_occupancy
_atom_site_symmetry_multiplicity
_atom_site_calc_flag
_atom_site_refinement_flags
N1 N 0.36857(16) 0.31561(10) 0.8809(2) 0.0474(4) Uani 1 1 d .
C2 C 0.3159(3) 0.35685(17) 0.6637(3) 0.0687(8) Uani 1 1 d .
H2A H 0.3076 0.4047 0.6995 0.082 Uiso 1 1 calc R
H2B H 0.3526 0.3628 0.5844 0.082 Uiso 1 1 calc R
C1 C 0.3944(2) 0.31254(15) 0.7453(3) 0.0611(7) Uani 1 1 d .
H1A H 0.3907 0.2623 0.7191 0.073 Uiso 1 1 calc R
H1B H 0.4724 0.3291 0.7327 0.073 Uiso 1 1 calc R
N2 N 0.2017(2) 0.32649(14) 0.6440(2) 0.0624(6) Uani 1 1 d .
C3 C 0.1704(4) 0.2838(2) 0.5339(3) 0.0826(9) Uani 1 1 d .
H3 H 0.0963 0.2606 0.5501 0.099 Uiso 1 1 calc R
C4 C 0.1552(5) 0.3338(3) 0.4248(4) 0.1138(15) Uani 1 1 d .
H4A H 0.1009 0.3710 0.4450 0.171 Uiso 1 1 calc R
H4C H 0.1277 0.3064 0.3559 0.171 Uiso 1 1 calc R
H4B H 0.2275 0.3556 0.4045 0.171 Uiso 1 1 calc R
C5 C 0.2555(5) 0.2250(3) 0.5098(5) 0.1121(15) Uani 1 1 d .
H5A H 0.3299 0.2460 0.4977 0.168 Uiso 1 1 calc R
H5B H 0.2335 0.1986 0.4375 0.168 Uiso 1 1 calc R
H5C H 0.2577 0.1926 0.5787 0.168 Uiso 1 1 calc R
C7 C 0.3582(3) 0.40477(15) 1.0617(3) 0.0660(7) Uani 1 1 d .
H7A H 0.3746 0.3625 1.1117 0.079 Uiso 1 1 calc R
H7B H 0.4028 0.4448 1.0943 0.079 Uiso 1 1 calc R
C6 C 0.3983(2) 0.38972(13) 0.9324(3) 0.0621(7) Uani 1 1 d .
H6A H 0.4809 0.3953 0.9301 0.075 Uiso 1 1 calc R
H6B H 0.3658 0.4263 0.8786 0.075 Uiso 1 1 calc R
C8 C 0.2016(4) 0.4996(2) 1.0933(4) 0.0961(13) Uani 1 1 d .
H8 H 0.2742 0.5257 1.0834 0.115 Uiso 1 1 calc R
C10 C 0.1358(5) 0.5254(2) 0.9897(5) 0.1142(15) Uani 1 1 d .
H10A H 0.0787 0.4901 0.9685 0.171 Uiso 1 1 calc R
H10B H 0.1858 0.5330 0.9208 0.171 Uiso 1 1 calc R
H10C H 0.0992 0.5703 1.0108 0.171 Uiso 1 1 calc R
N3 N 0.2375(2) 0.42236(13) 1.0754(3) 0.0665(6) Uani 1 1 d .
C12 C 0.39766(17) 0.18030(12) 0.9279(3) 0.0474(5) Uani 1 1 d .
H12A H 0.3934 0.1721 0.8400 0.057 Uiso 1 1 calc R
H12B H 0.4559 0.1480 0.9603 0.057 Uiso 1 1 calc R
C11 C 0.43558(17) 0.25758(12) 0.9497(3) 0.0535(5) Uani 1 1 d .
H11A H 0.5156 0.2616 0.9267 0.064 Uiso 1 1 calc R
H11B H 0.4302 0.2676 1.0369 0.064 Uiso 1 1 calc R
N4 N 0.28756(15) 0.16067(10) 0.9823(2) 0.0484(4) Uani 1 1 d .
Cl1 Cl 0.49088(7) 0.58614(5) 0.87629(10) 0.0857(3) Uani 1 1 d .
O4 O 0.4028(4) 0.5568(2) 0.8099(5) 0.1509(17) Uani 1 1 d .
O7 O 0.5844(4) 0.5420(3) 0.8654(7) 0.191(2) Uani 1 1 d .
O5 O 0.5179(5) 0.6528(2) 0.8370(6) 0.191(3) Uani 1 1 d .
O6 O 0.4618(5) 0.5878(4) 1.0014(4) 0.200(3) Uani 1 1 d .
C9 C 0.1727(10) 0.5153(4) 1.2143(5) 0.193(4) Uani 1 1 d .
H9A H 0.2246 0.5511 1.2462 0.290 Uiso 1 1 calc R
H9B H 0.1778 0.4720 1.2629 0.290 Uiso 1 1 calc R
H9C H 0.0959 0.5338 1.2173 0.290 Uiso 1 1 calc R
C13 C 0.2775(3) 0.12258(16) 1.1014(3) 0.0651(7) Uani 1 1 d .
H13 H 0.1974 0.1258 1.1279 0.078 Uiso 1 1 calc R
C14 C 0.3066(4) 0.0435(2) 1.0859(4) 0.0964(12) Uani 1 1 d .
H14A H 0.2526 0.0213 1.0310 0.145 Uiso 1 1 calc R
H14C H 0.3034 0.0197 1.1643 0.145 Uiso 1 1 calc R
H14B H 0.3824 0.0390 1.0526 0.145 Uiso 1 1 calc R
C15 C 0.3496(5) 0.1579(2) 1.1975(3) 0.0971(12) Uani 1 1 d .
H15A H 0.4289 0.1546 1.1745 0.146 Uiso 1 1 calc R
H15B H 0.3381 0.1339 1.2747 0.146 Uiso 1 1 calc R
H15C H 0.3284 0.2080 1.2049 0.146 Uiso 1 1 calc R
N5 N 0.19234(16) 0.16795(11) 0.9215(2) 0.0572(5) Uani 1 1 d .
N7 N 0.1584(2) 0.37397(16) 1.0816(3) 0.0744(7) Uani 1 1 d .
N6 N 0.1148(3) 0.33964(16) 0.7174(2) 0.0713(7) Uani 1 1 d .
O2 O 0.14101(19) 0.37445(15) 0.8101(2) 0.0812(6) Uani 1 1 d .
O1 O 0.20012(15) 0.19918(11) 0.8219(2) 0.0673(5) Uani 1 1 d .
O3 O 0.1922(2) 0.30999(12) 1.0657(2) 0.0766(6) Uani 1 1 d .
H111 H 0.298(3) 0.3084(14) 0.890(3) 0.048(7) Uiso 1 1 d .

loop_
_atom_site_aniso_label
_atom_site_aniso_U_11
_atom_site_aniso_U_22
_atom_site_aniso_U_33
_atom_site_aniso_U_23
_atom_site_aniso_U_13
_atom_site_aniso_U_12
N1 0.0396(8) 0.0415(9) 0.0612(11) 0.0046(9) 0.0056(9) -0.0018(7)
C2 0.0834(19) 0.0585(15) 0.0642(16) 0.0177(13) 0.0247(15) 0.0071(13)
C1 0.0551(13) 0.0587(14) 0.0694(17) 0.0077(13) 0.0220(12) 0.0045(11)
N2 0.0669(14) 0.0652(14) 0.0552(13) 0.0106(11) 0.0135(10) 0.0129(10)
C3 0.098(2) 0.090(2) 0.0606(18) -0.0051(16) 0.0110(16) 0.0039(19)
C4 0.122(4) 0.152(4) 0.067(2) 0.011(3) -0.021(2) 0.022(3)
C5 0.145(4) 0.106(3) 0.085(3) -0.018(2) 0.011(3) 0.034(3)
C7 0.0664(16) 0.0507(13) 0.081(2) -0.0120(14) -0.0175(14) -0.0065(11)
C6 0.0523(12) 0.0438(11) 0.0903(19) -0.0003(13) 0.0015(13) -0.0100(9)
C8 0.111(3) 0.0654(19) 0.112(3) -0.029(2) -0.013(2) 0.0239(19)
C10 0.154(4) 0.074(2) 0.115(3) 0.018(2) -0.001(3) 0.015(2)
N3 0.0720(14) 0.0539(12) 0.0735(15) -0.0181(11) -0.0036(12) 0.0049(10)
C12 0.0362(9) 0.0451(10) 0.0610(13) 0.0057(10) 0.0069(9) 0.0041(7)
C11 0.0378(9) 0.0479(11) 0.0747(16) 0.0054(11) -0.0028(10) -0.0008(8)
N4 0.0412(9) 0.0430(9) 0.0611(12) 0.0067(9) 0.0080(8) 0.0008(7)
Cl1 0.0724(4) 0.1041(6) 0.0805(5) 0.0024(5) 0.0036(4) -0.0199(4)
O4 0.163(3) 0.128(3) 0.162(3) 0.036(3) -0.086(3) -0.039(3)
O7 0.128(3) 0.214(5) 0.230(6) 0.033(5) -0.002(4) 0.051(3)
O5 0.238(6) 0.105(3) 0.229(7) 0.001(3) 0.096(5) -0.048(3)
O6 0.149(4) 0.357(9) 0.094(3) -0.018(4) 0.013(3) -0.094(5)
C9 0.365(12) 0.124(4) 0.090(3) -0.041(3) -0.023(5) 0.132(6)
C13 0.0645(15) 0.0672(17) 0.0636(16) 0.0148(14) 0.0167(13) 0.0004(12)
C14 0.143(4) 0.0584(17) 0.088(2) 0.0204(18) 0.006(2) -0.005(2)
C15 0.142(4) 0.091(2) 0.0579(19) 0.0103(18) 0.011(2) 0.000(2)
N5 0.0422(9) 0.0469(10) 0.0825(16) 0.0010(11) 0.0007(9) -0.0003(7)
N7 0.0711(14) 0.0761(17) 0.0760(16) -0.0193(14) 0.0085(13) 0.0083(12)
N6 0.0784(16) 0.0776(16) 0.0580(14) 0.0057(13) 0.0048(12) 0.0130(13)
O2 0.0684(12) 0.1068(18) 0.0684(13) -0.0118(14) 0.0083(10) 0.0074(11)
O1 0.0553(10) 0.0688(11) 0.0777(14) 0.0179(11) -0.0098(10) -0.0024(8)
O3 0.0782(14) 0.0611(12) 0.0904(17) -0.0149(12) 0.0157(12) -0.0072(10)

loop_
_atom_type_symbol
_atom_type_description
_atom_type_scat_dispersion_real
_atom_type_scat_dispersion_imag
_atom_type_scat_source
C C 0.0033 0.0016 'International Tables Vol C Tables 4.2.6.8 and 6.1.1.4'
H H 0.0000 0.0000 'International Tables Vol C Tables 4.2.6.8 and 6.1.1.4'
N N 0.0061 0.0033 'International Tables Vol C Tables 4.2.6.8 and 6.1.1.4'
O O 0.0106 0.0060 'International Tables Vol C Tables 4.2.6.8 and 6.1.1.4'
Cl Cl 0.1484 0.1585 'International Tables Vol C Tables 4.2.6.8 and 6.1.1.4'

loop_
_geom_angle_atom_site_label_1
_geom_angle_atom_site_label_2
_geom_angle_atom_site_label_3
_geom_angle
C1 N1 C6 110.5(2)
C1 N1 C11 110.6(2)
C6 N1 C11 109.5(2)
N2 C2 C1 115.5(2)
N1 C1 C2 115.6(2)
N6 N2 C2 123.0(3)
N6 N2 C3 113.6(3)
C2 N2 C3 123.2(3)
N2 C3 C5 111.4(4)
N2 C3 C4 109.9(3)
C5 C3 C4 112.5(4)
N3 C7 C6 116.0(2)
C7 C6 N1 116.0(2)
C9 C8 C10 122.8(5)
C9 C8 N3 112.9(4)
C10 C8 N3 111.1(3)
N7 N3 C7 123.1(2)
N7 N3 C8 116.9(3)
C7 N3 C8 119.8(3)
N4 C12 C11 115.32(19)
C12 C11 N1 115.8(2)
N5 N4 C12 121.3(2)
N5 N4 C13 115.3(2)
C12 N4 C13 122.9(2)
O5 Cl1 O7 109.2(4)
O5 Cl1 O4 111.8(4)
O7 Cl1 O4 108.6(4)
O5 Cl1 O6 110.3(4)
O7 Cl1 O6 106.8(4)
O4 Cl1 O6 109.9(3)
N4 C13 C15 111.2(3)
N4 C13 C14 110.1(3)
C15 C13 C14 111.9(3)
O1 N5 N4 115.7(2)
O3 N7 N3 114.8(3)
O2 N6 N2 113.7(3)

loop_
_geom_bond_atom_site_label_1
_geom_bond_atom_site_label_2
_geom_bond_distance
N1 C1 1.508(4)
N1 C6 1.517(3)
N1 C11 1.522(3)
C2 N2 1.463(4)
C2 C1 1.515(4)
N2 N6 1.314(4)
N2 C3 1.481(5)
C3 C5 1.493(6)
C3 C4 1.513(6)
C7 N3 1.453(4)
C7 C6 1.510(5)
C8 C9 1.391(7)
C8 C10 1.446(7)
C8 N3 1.497(4)
N3 N7 1.285(4)
C12 N4 1.461(3)
C12 C11 1.510(3)
N4 N5 1.301(3)
N4 C13 1.479(4)
Cl1 O5 1.339(4)
Cl1 O7 1.367(5)
Cl1 O4 1.368(4)
Cl1 O6 1.404(5)
C13 C15 1.493(6)
C13 C14 1.507(5)
N5 O1 1.232(3)
N7 O3 1.256(3)
N6 O2 1.235(4)

loop_
_cod_related_entry_id
_cod_related_entry_database
_cod_related_entry_code
1 ChemSpider 30660114
